data_4334086
loop_
_publ_author_name
'Yu Pan'
'Tieqi Xu'
'Guan-Wen Yang'
'Kun Jin'
'Xiao-Bing Lu'

_publ_section_title
;
 Bis(oxazolinyl)phenyl-Ligated Rare-Earth-Metal Complexes: Highly
 Regioselective Catalysts for cis-1,4-Polymerization of Isoprene
;
_journal_name_full 'Inorganic Chemistry'
_journal_page_first 2802
_journal_page_last 2808
_journal_paper_doi 10.1021/ic300976p
_journal_volume 52
_journal_year 2013
_chemical_absolute_configuration rm
_chemical_formula_sum 'C26 H39 Cl2 N2 O4 Sc'
_chemical_formula_weight 559.45
_chemical_name_systematic
; 
 ? 
;
_space_group_IT_number 5
_symmetry_cell_setting monoclinic
_symmetry_space_group_name_Hall 'C 2y'
_symmetry_space_group_name_H-M 'C 1 2 1'
_atom_sites_solution_hydrogens geom
_atom_sites_solution_primary direct
_atom_sites_solution_secondary difmap
_audit_creation_method SHELXL-97
_cell_angle_alpha 90.00
_cell_angle_beta 94.122(2)
_cell_angle_gamma 90.00
_cell_formula_units_Z 2
_cell_length_a 11.2651(14)
_cell_length_b 14.3738(14)
_cell_length_c 8.4335(10)
_cell_measurement_reflns_used 2323
_cell_measurement_temperature 293(2)
_cell_measurement_theta_max 25.49
_cell_measurement_theta_min 2.30
_cell_volume 1362.0(3)
_computing_molecular_graphics 'Bruker SHELXTL'
_computing_publication_material 'Bruker SHELXTL'
_computing_structure_refinement 'SHELXL-97 (Sheldrick, 1997)'
_computing_structure_solution 'SHELXS-97 (Sheldrick, 1990)'
_diffrn_ambient_temperature 293(2)
_diffrn_detector_area_resol_mean 0.01
_diffrn_measured_fraction_theta_full 0.990
_diffrn_measured_fraction_theta_max 0.990
_diffrn_measurement_device_type 'Bruker Smart Apex CCD'
_diffrn_measurement_method \w-2\q
_diffrn_radiation_monochromator graphite
_diffrn_radiation_source 'fine-focus sealed tube'
_diffrn_radiation_type MoK\a
_diffrn_radiation_wavelength 0.71073
_diffrn_reflns_av_R_equivalents 0.0189
_diffrn_reflns_av_sigmaI/netI 0.0312
_diffrn_reflns_limit_h_max 11
_diffrn_reflns_limit_h_min -13
_diffrn_reflns_limit_k_max 16
_diffrn_reflns_limit_k_min -17
_diffrn_reflns_limit_l_max 10
_diffrn_reflns_limit_l_min -10
_diffrn_reflns_number 3580
_diffrn_reflns_theta_full 25.49
_diffrn_reflns_theta_max 25.49
_diffrn_reflns_theta_min 2.30
_diffrn_standards_decay_% none
_diffrn_standards_interval_count 0
_diffrn_standards_interval_time 0
_diffrn_standards_number 0
_exptl_absorpt_coefficient_mu 0.501
_exptl_absorpt_correction_T_max 0.946
_exptl_absorpt_correction_T_min 0.925
_exptl_absorpt_correction_type empirical
_exptl_absorpt_process_details 'ABSCOR by T.Higashi 8 March, 1995'
_exptl_crystal_colour colorless
_exptl_crystal_density_diffrn 1.364
_exptl_crystal_description block
_exptl_crystal_F_000 592
_exptl_crystal_size_max 0.16
_exptl_crystal_size_mid 0.13
_exptl_crystal_size_min 0.11
_refine_diff_density_max 0.239
_refine_diff_density_min -0.308
_refine_diff_density_rms 0.041
_refine_ls_abs_structure_details 'Flack H D (1983), Acta Cryst. A39, 876-881'
_refine_ls_abs_structure_Flack 0.04(3)
_refine_ls_extinction_method none
_refine_ls_goodness_of_fit_ref 1.056
_refine_ls_hydrogen_treatment constr
_refine_ls_matrix_type full
_refine_ls_number_parameters 162
_refine_ls_number_reflns 2323
_refine_ls_number_restraints 1
_refine_ls_restrained_S_all 1.056
_refine_ls_R_factor_all 0.0282
_refine_ls_R_factor_gt 0.0261
_refine_ls_shift/su_max 0.001
_refine_ls_shift/su_mean 0.000
_refine_ls_structure_factor_coef Fsqd
_refine_ls_weighting_details 'calc w=1/[\s^2^(Fo^2^)+(0.0373P)^2^+0.5795P] where P=(Fo^2^+2Fc^2^)/3'
_refine_ls_weighting_scheme calc
_refine_ls_wR_factor_gt 0.0697
_refine_ls_wR_factor_ref 0.0710
_reflns_number_gt 2210
_reflns_number_total 2323
_reflns_threshold_expression >2sigma(I)
_cod_data_source_file ic300976p_si_002_1.cif
_cod_data_source_block complex1
_cod_database_code 4334086

loop_
_symmetry_equiv_pos_as_xyz
'x, y, z'
'-x, y, -z'
'x+1/2, y+1/2, z'
'-x+1/2, y+1/2, -z'

loop_
_atom_site_label
_atom_site_type_symbol
_atom_site_fract_x
_atom_site_fract_y
_atom_site_fract_z
_atom_site_U_iso_or_equiv
_atom_site_adp_type
_atom_site_occupancy
_atom_site_symmetry_multiplicity
_atom_site_calc_flag
_atom_site_refinement_flags
Sc Sc 1.0000 0.23855(4) 0.5000 0.02142(14) Uani 1 2 d S
Cl1 Cl 0.81208(4) 0.24759(4) 0.33207(5) 0.02618(13) Uani 1 1 d .
O1 O 0.85451(16) 0.04965(13) 0.8658(2) 0.0384(4) Uani 1 1 d .
C5 C 0.9014(2) 0.08886(17) 0.7379(3) 0.0292(5) Uani 1 1 d .
C8 C 0.70588(19) 0.2452(2) 0.7918(3) 0.0373(5) Uani 1 1 d .
H8 H 0.7174 0.2928 0.7112 0.045 Uiso 1 1 calc R
O2 O 0.93261(13) 0.37140(11) 0.63506(16) 0.0259(3) Uani 1 1 d .
N1 N 0.89904(16) 0.17756(13) 0.7252(2) 0.0270(4) Uani 1 1 d .
C3 C 0.9494(2) -0.06766(18) 0.6214(3) 0.0382(6) Uani 1 1 d .
H3 H 0.9151 -0.0996 0.7024 0.046 Uiso 1 1 calc R
C2 C 0.9510(2) 0.02935(16) 0.6193(3) 0.0295(5) Uani 1 1 d .
C1 C 1.0000 0.0813(2) 0.5000 0.0285(7) Uani 1 2 d S
C11 C 0.9874(2) 0.41249(16) 0.7789(3) 0.0283(5) Uani 1 1 d .
H11A H 1.0576 0.4477 0.7560 0.034 Uiso 1 1 calc R
H11B H 1.0105 0.3646 0.8561 0.034 Uiso 1 1 calc R
C7 C 0.8301(2) 0.21209(17) 0.8562(3) 0.0313(5) Uani 1 1 d .
H7 H 0.8729 0.2635 0.9112 0.038 Uiso 1 1 calc R
C6 C 0.8274(2) 0.12775(19) 0.9671(3) 0.0384(6) Uani 1 1 d .
H6A H 0.8866 0.1337 1.0558 0.046 Uiso 1 1 calc R
H6B H 0.7495 0.1205 1.0078 0.046 Uiso 1 1 calc R
C12 C 0.8938(2) 0.47634(19) 0.8427(3) 0.0378(6) Uani 1 1 d .
H12A H 0.9289 0.5353 0.8769 0.045 Uiso 1 1 calc R
H12B H 0.8581 0.4477 0.9319 0.045 Uiso 1 1 calc R
C14 C 0.8524(2) 0.44233(18) 0.5662(3) 0.0348(6) Uani 1 1 d .
H14A H 0.7897 0.4141 0.4974 0.042 Uiso 1 1 calc R
H14B H 0.8954 0.4862 0.5043 0.042 Uiso 1 1 calc R
C13 C 0.8009(3) 0.4906(2) 0.7033(3) 0.0431(6) Uani 1 1 d .
H13A H 0.7253 0.4631 0.7259 0.052 Uiso 1 1 calc R
H13B H 0.7891 0.5563 0.6810 0.052 Uiso 1 1 calc R
C4 C 1.0000 -0.1156(3) 0.5000 0.0411(9) Uani 1 2 d S
H4 H 1.0000 -0.1803 0.5000 0.049 Uiso 1 2 calc SR
C9 C 0.6317(3) 0.1684(2) 0.7124(4) 0.0556(8) Uani 1 1 d .
H9A H 0.5569 0.1934 0.6702 0.083 Uiso 1 1 calc R
H9B H 0.6178 0.1209 0.7888 0.083 Uiso 1 1 calc R
H9C H 0.6733 0.1421 0.6275 0.083 Uiso 1 1 calc R
C10 C 0.6428(3) 0.2916(3) 0.9254(4) 0.0571(8) Uani 1 1 d .
H10A H 0.6291 0.2465 1.0060 0.086 Uiso 1 1 calc R
H10B H 0.5680 0.3166 0.8833 0.086 Uiso 1 1 calc R
H10C H 0.6916 0.3410 0.9708 0.086 Uiso 1 1 calc R

loop_
_atom_site_aniso_label
_atom_site_aniso_U_11
_atom_site_aniso_U_22
_atom_site_aniso_U_33
_atom_site_aniso_U_23
_atom_site_aniso_U_13
_atom_site_aniso_U_12
Sc 0.0208(3) 0.0218(3) 0.0217(3) 0.000 0.00229(19) 0.000
Cl1 0.0237(2) 0.0271(3) 0.0271(2) -0.0020(2) -0.00269(18) -0.0007(2)
O1 0.0430(10) 0.0382(10) 0.0342(9) 0.0132(8) 0.0050(8) -0.0063(8)
C5 0.0254(12) 0.0306(13) 0.0309(13) 0.0086(9) -0.0022(10) -0.0048(9)
C8 0.0298(11) 0.0446(13) 0.0386(12) 0.0121(13) 0.0096(9) 0.0014(13)
O2 0.0271(8) 0.0280(8) 0.0223(7) -0.0013(6) 0.0009(6) 0.0035(7)
N1 0.0241(10) 0.0309(11) 0.0262(10) 0.0032(7) 0.0039(8) -0.0035(8)
C3 0.0380(14) 0.0276(13) 0.0473(16) 0.0077(11) -0.0101(12) -0.0064(11)
C2 0.0287(12) 0.0286(13) 0.0301(12) 0.0043(9) -0.0065(10) -0.0037(9)
C1 0.0277(16) 0.0241(17) 0.0330(18) 0.000 -0.0024(13) 0.000
C11 0.0302(12) 0.0308(12) 0.0240(11) -0.0015(9) 0.0036(9) -0.0019(10)
C7 0.0288(12) 0.0389(14) 0.0269(12) 0.0014(9) 0.0070(9) -0.0064(9)
C6 0.0325(13) 0.0511(16) 0.0323(13) 0.0078(11) 0.0066(10) -0.0018(12)
C12 0.0368(13) 0.0439(16) 0.0328(14) -0.0132(11) 0.0039(11) 0.0052(11)
C14 0.0359(13) 0.0366(14) 0.0318(13) 0.0012(10) 0.0017(10) 0.0126(11)
C13 0.0468(15) 0.0429(15) 0.0394(15) -0.0035(12) 0.0019(12) 0.0177(13)
C4 0.049(2) 0.0222(18) 0.050(2) 0.000 -0.0117(18) 0.000
C9 0.0336(14) 0.061(2) 0.071(2) 0.0226(17) -0.0090(14) -0.0149(14)
C10 0.0392(15) 0.080(2) 0.0549(19) 0.0125(16) 0.0215(13) 0.0154(15)

loop_
_atom_type_symbol
_atom_type_description
_atom_type_scat_dispersion_real
_atom_type_scat_dispersion_imag
_atom_type_scat_source
C C 0.0033 0.0016 'International Tables Vol C Tables 4.2.6.8 and 6.1.1.4'
H H 0.0000 0.0000 'International Tables Vol C Tables 4.2.6.8 and 6.1.1.4'
N N 0.0061 0.0033 'International Tables Vol C Tables 4.2.6.8 and 6.1.1.4'
O O 0.0106 0.0060 'International Tables Vol C Tables 4.2.6.8 and 6.1.1.4'
Cl Cl 0.1484 0.1585 'International Tables Vol C Tables 4.2.6.8 and 6.1.1.4'
Sc Sc 0.2519 0.3716 'International Tables Vol C Tables 4.2.6.8 and 6.1.1.4'

loop_
_geom_angle_atom_site_label_1
_geom_angle_atom_site_label_2
_geom_angle_atom_site_label_3
_geom_angle
_geom_angle_site_symmetry_1
_geom_angle_site_symmetry_3
C1 Sc O2 143.49(4) . .
C1 Sc O2 143.49(4) . 2_756
O2 Sc O2 73.02(8) . 2_756
C1 Sc N1 69.00(5) . 2_756
O2 Sc N1 147.45(6) . 2_756
O2 Sc N1 74.53(6) 2_756 2_756
C1 Sc N1 69.00(5) . .
O2 Sc N1 74.53(6) . .
O2 Sc N1 147.45(6) 2_756 .
N1 Sc N1 137.99(9) 2_756 .
C1 Sc Cl1 93.023(18) . 2_756
O2 Sc Cl1 88.45(4) . 2_756
O2 Sc Cl1 86.69(4) 2_756 2_756
N1 Sc Cl1 92.12(5) 2_756 2_756
N1 Sc Cl1 90.05(5) . 2_756
C1 Sc Cl1 93.023(18) . .
O2 Sc Cl1 86.69(4) . .
O2 Sc Cl1 88.45(4) 2_756 .
N1 Sc Cl1 90.05(5) 2_756 .
N1 Sc Cl1 92.12(5) . .
Cl1 Sc Cl1 173.95(4) 2_756 .
C5 O1 C6 104.85(19) . .
N1 C5 O1 118.2(2) . .
N1 C5 C2 122.3(2) . .
O1 C5 C2 119.5(2) . .
C9 C8 C10 112.0(2) . .
C9 C8 C7 113.0(2) . .
C10 C8 C7 109.5(2) . .
C9 C8 H8 107.4 . .
C10 C8 H8 107.4 . .
C7 C8 H8 107.4 . .
C11 O2 C14 105.28(17) . .
C11 O2 Sc 126.76(12) . .
C14 O2 Sc 125.63(13) . .
C5 N1 C7 106.3(2) . .
C5 N1 Sc 114.46(17) . .
C7 N1 Sc 139.24(15) . .
C4 C3 C2 118.7(3) . .
C4 C3 H3 120.7 . .
C2 C3 H3 120.7 . .
C3 C2 C1 123.3(2) . .
C3 C2 C5 124.9(2) . .
C1 C2 C5 111.8(2) . .
C2 C1 C2 115.4(3) 2_756 .
C2 C1 Sc 122.28(15) 2_756 .
C2 C1 Sc 122.28(15) . .
O2 C11 C12 106.12(18) . .
O2 C11 H11A 110.5 . .
C12 C11 H11A 110.5 . .
O2 C11 H11B 110.5 . .
C12 C11 H11B 110.5 . .
H11A C11 H11B 108.7 . .
N1 C7 C6 102.98(19) . .
N1 C7 C8 110.64(19) . .
C6 C7 C8 113.7(2) . .
N1 C7 H7 109.8 . .
C6 C7 H7 109.8 . .
C8 C7 H7 109.8 . .
O1 C6 C7 103.74(19) . .
O1 C6 H6A 111.0 . .
C7 C6 H6A 111.0 . .
O1 C6 H6B 111.0 . .
C7 C6 H6B 111.0 . .
H6A C6 H6B 109.0 . .
C11 C12 C13 105.2(2) . .
C11 C12 H12A 110.7 . .
C13 C12 H12A 110.7 . .
C11 C12 H12B 110.7 . .
C13 C12 H12B 110.7 . .
H12A C12 H12B 108.8 . .
O2 C14 C13 106.27(19) . .
O2 C14 H14A 110.5 . .
C13 C14 H14A 110.5 . .
O2 C14 H14B 110.5 . .
C13 C14 H14B 110.5 . .
H14A C14 H14B 108.7 . .
C14 C13 C12 104.4(2) . .
C14 C13 H13A 110.9 . .
C12 C13 H13A 110.9 . .
C14 C13 H13B 110.9 . .
C12 C13 H13B 110.9 . .
H13A C13 H13B 108.9 . .
C3 C4 C3 120.6(3) 2_756 .
C3 C4 H4 119.7 2_756 .
C3 C4 H4 119.7 . .
C8 C9 H9A 109.5 . .
C8 C9 H9B 109.5 . .
H9A C9 H9B 109.5 . .
C8 C9 H9C 109.5 . .
H9A C9 H9C 109.5 . .
H9B C9 H9C 109.5 . .
C8 C10 H10A 109.5 . .
C8 C10 H10B 109.5 . .
H10A C10 H10B 109.5 . .
C8 C10 H10C 109.5 . .
H10A C10 H10C 109.5 . .
H10B C10 H10C 109.5 . .

loop_
_geom_bond_atom_site_label_1
_geom_bond_atom_site_label_2
_geom_bond_distance
_geom_bond_site_symmetry_2
Sc C1 2.261(3) .
Sc O2 2.3758(16) .
Sc O2 2.3758(16) 2_756
Sc N1 2.4455(19) 2_756
Sc N1 2.4455(19) .
Sc Cl1 2.4644(5) 2_756
Sc Cl1 2.4644(5) .
O1 C5 1.357(3) .
O1 C6 1.456(3) .
C5 N1 1.280(3) .
C5 C2 1.458(4) .
C8 C9 1.512(4) .
C8 C10 1.528(4) .
C8 C7 1.539(3) .
C8 H8 0.9800 .
O2 C11 1.447(3) .
O2 C14 1.455(3) .
N1 C7 1.481(3) .
C3 C4 1.390(3) .
C3 C2 1.395(3) .
C3 H3 0.9300 .
C2 C1 1.398(3) .
C1 C2 1.398(3) 2_756
C11 C12 1.524(3) .
C11 H11A 0.9700 .
C11 H11B 0.9700 .
C7 C6 1.533(3) .
C7 H7 0.9800 .
C6 H6A 0.9700 .
C6 H6B 0.9700 .
C12 C13 1.530(4) .
C12 H12A 0.9700 .
C12 H12B 0.9700 .
C14 C13 1.500(4) .
C14 H14A 0.9700 .
C14 H14B 0.9700 .
C13 H13A 0.9700 .
C13 H13B 0.9700 .
C4 C3 1.390(3) 2_756
C4 H4 0.9300 .
C9 H9A 0.9600 .
C9 H9B 0.9600 .
C9 H9C 0.9600 .
C10 H10A 0.9600 .
C10 H10B 0.9600 .
C10 H10C 0.9600 .
